data_1514437
loop_
_publ_author_name
'Baillie, Sharon E.'
'Blair, Victoria L.'
'Bradley, Tyne D.'
'Clegg, William'
'Cowan, Jemma'
'Harrington, Ross W.'
'Hern\'an-G\'omez, Alberto'
'Kennedy, Alan R.'
'Livingstone, Zoe'
'Hevia, Eva'

_publ_section_title
;
 Isomeric and chemical consequences of the direct magnesiation of
 1,3-benzoazoles using \b-diketiminate-stabilized magnesium bases
;
_journal_issue 4
_journal_name_full 'Chemical Science'
_journal_page_first 1895
_journal_paper_doi 10.1039/c3sc22326d
_journal_volume 4
_journal_year 2013
_chemical_formula_sum 'C38 H59 Mg N3'
_chemical_formula_weight 582.19
_chemical_name_systematic
;
?
;
_space_group_IT_number 14
_symmetry_cell_setting monoclinic
_symmetry_space_group_name_Hall '-P 2yn'
_symmetry_space_group_name_H-M 'P 1 21/n 1'
_atom_sites_solution_hydrogens geom
_atom_sites_solution_primary direct
_atom_sites_solution_secondary difmap
_audit_creation_method SHELXL-97
_cell_angle_alpha 90.00
_cell_angle_beta 91.504(2)
_cell_angle_gamma 90.00
_cell_formula_units_Z 4
_cell_length_a 9.0121(2)
_cell_length_b 20.1333(5)
_cell_length_c 19.8758(4)
_cell_measurement_reflns_used 8431
_cell_measurement_temperature 120(2)
_cell_measurement_theta_max 29.3850
_cell_measurement_theta_min 3.0283
_cell_volume 3605.09(14)
_computing_structure_refinement 'SHELXL-97 (Sheldrick, 1997)'
_diffrn_ambient_temperature 120(2)
_diffrn_measured_fraction_theta_full 0.998
_diffrn_measured_fraction_theta_max 0.998
_diffrn_measurement_device_type 'Oxford diffraction Xcalibur E'
_diffrn_measurement_method 'Omega scans'
_diffrn_radiation_monochromator graphite
_diffrn_radiation_source 'fine-focus sealed tube'
_diffrn_radiation_type MoK\a
_diffrn_radiation_wavelength 0.71073
_diffrn_reflns_av_R_equivalents 0.0299
_diffrn_reflns_av_sigmaI/netI 0.0406
_diffrn_reflns_limit_h_max 11
_diffrn_reflns_limit_h_min -11
_diffrn_reflns_limit_k_max 25
_diffrn_reflns_limit_k_min -20
_diffrn_reflns_limit_l_max 25
_diffrn_reflns_limit_l_min -25
_diffrn_reflns_number 20209
_diffrn_reflns_theta_full 27.00
_diffrn_reflns_theta_max 27.00
_diffrn_reflns_theta_min 3.03
_exptl_absorpt_coefficient_mu 0.077
_exptl_absorpt_correction_T_max 1.00000
_exptl_absorpt_correction_T_min 0.71637
_exptl_absorpt_correction_type multi-scan
_exptl_absorpt_process_details
;
CrysAlisPro, Oxford Diffraction Ltd.,
Version 1.171.34.40 (release 27-08-2010 CrysAlis171 .NET)
(compiled Aug 27 2010,11:50:40)
Empirical absorption correction using spherical harmonics,
implemented in SCALE3 ABSPACK scaling algorithm.
;
_exptl_crystal_colour colourless
_exptl_crystal_density_diffrn 1.073
_exptl_crystal_density_method 'not measured'
_exptl_crystal_description plate
_exptl_crystal_F_000 1280
_exptl_crystal_size_max 0.5
_exptl_crystal_size_mid 0.3
_exptl_crystal_size_min 0.1
_refine_diff_density_max 0.332
_refine_diff_density_min -0.207
_refine_diff_density_rms 0.042
_refine_ls_extinction_method none
_refine_ls_goodness_of_fit_ref 1.054
_refine_ls_hydrogen_treatment constr
_refine_ls_matrix_type full
_refine_ls_number_parameters 393
_refine_ls_number_reflns 7869
_refine_ls_number_restraints 0
_refine_ls_restrained_S_all 1.054
_refine_ls_R_factor_all 0.0673
_refine_ls_R_factor_gt 0.0478
_refine_ls_shift/su_max 0.001
_refine_ls_shift/su_mean 0.000
_refine_ls_structure_factor_coef Fsqd
_refine_ls_weighting_details 'calc w=1/[\s^2^(Fo^2^)+(0.0494P)^2^+1.2467P] where P=(Fo^2^+2Fc^2^)/3'
_refine_ls_weighting_scheme calc
_refine_ls_wR_factor_gt 0.1115
_refine_ls_wR_factor_ref 0.1216
_reflns_number_gt 6088
_reflns_number_total 7869
_reflns_threshold_expression I>2sigma(I)
_cod_data_source_file c3sc22326d.txt
_cod_data_source_block sbjemma1
_cod_original_sg_symbol_H-M P21/n
_cod_database_code 1514437

loop_
_symmetry_equiv_pos_as_xyz
'x, y, z'
'-x+1/2, y+1/2, -z+1/2'
'-x, -y, -z'
'x-1/2, -y-1/2, z-1/2'

loop_
_atom_site_label
_atom_site_type_symbol
_atom_site_fract_x
_atom_site_fract_y
_atom_site_fract_z
_atom_site_U_iso_or_equiv
_atom_site_adp_type
_atom_site_occupancy
_atom_site_symmetry_multiplicity
_atom_site_calc_flag
_atom_site_refinement_flags
Mg1 Mg 1.19072(5) 0.24280(2) -0.13136(2) 0.01776(12) Uani 1 1 d .
N1 N 1.10298(13) 0.16041(6) -0.08722(6) 0.0173(3) Uani 1 1 d .
N2 N 1.08704(13) 0.30694(6) -0.06954(6) 0.0171(3) Uani 1 1 d .
N3 N 1.32527(14) 0.25192(6) -0.20551(6) 0.0222(3) Uani 1 1 d .
C1 C 0.99484(15) 0.16329(7) -0.04312(7) 0.0191(3) Uani 1 1 d .
C2 C 0.92785(16) 0.22275(7) -0.02291(8) 0.0209(3) Uani 1 1 d .
H2 H 0.8388 0.2175 0.0010 0.025 Uiso 1 1 calc R
C3 C 0.97223(15) 0.28862(7) -0.03265(7) 0.0188(3) Uani 1 1 d .
C4 C 1.17566(16) 0.09783(7) -0.09894(7) 0.0189(3) Uani 1 1 d .
C5 C 1.31727(17) 0.08854(7) -0.06819(8) 0.0215(3) Uani 1 1 d .
C6 C 1.39320(19) 0.02990(8) -0.08115(8) 0.0291(4) Uani 1 1 d .
H6 H 1.4886 0.0229 -0.0610 0.035 Uiso 1 1 calc R
C7 C 1.3322(2) -0.01824(9) -0.12284(9) 0.0337(4) Uani 1 1 d .
H7 H 1.3852 -0.0582 -0.1307 0.040 Uiso 1 1 calc R
C8 C 1.1946(2) -0.00845(8) -0.15301(9) 0.0318(4) Uani 1 1 d .
H8 H 1.1539 -0.0419 -0.1818 0.038 Uiso 1 1 calc R
C9 C 1.11373(18) 0.04951(7) -0.14221(8) 0.0241(3) Uani 1 1 d .
C10 C 1.38269(17) 0.14030(8) -0.02039(8) 0.0244(3) Uani 1 1 d .
H10 H 1.3504 0.1847 -0.0379 0.029 Uiso 1 1 calc R
C13 C 1.13911(16) 0.37443(7) -0.06425(7) 0.0202(3) Uani 1 1 d .
C14 C 1.25332(17) 0.38839(8) -0.01645(8) 0.0239(3) Uani 1 1 d .
C15 C 1.31025(19) 0.45281(8) -0.01372(10) 0.0343(4) Uani 1 1 d .
H15 H 1.3869 0.4633 0.0182 0.041 Uiso 1 1 calc R
C16 C 1.2569(2) 0.50147(9) -0.05668(11) 0.0407(5) Uani 1 1 d .
H16 H 1.2977 0.5449 -0.0543 0.049 Uiso 1 1 calc R
C17 C 1.1449(2) 0.48749(8) -0.10302(10) 0.0366(4) Uani 1 1 d .
H17 H 1.1088 0.5216 -0.1322 0.044 Uiso 1 1 calc R
C18 C 1.08345(18) 0.42374(8) -0.10770(8) 0.0261(4) Uani 1 1 d .
C19 C 1.31191(17) 0.33536(9) 0.03137(8) 0.0270(4) Uani 1 1 d .
H19 H 1.2943 0.2914 0.0092 0.032 Uiso 1 1 calc R
C20 C 1.2289(2) 0.33504(11) 0.09725(9) 0.0404(5) Uani 1 1 d .
H20A H 1.2387 0.3786 0.1189 0.061 Uiso 1 1 calc R
H20B H 1.2710 0.3008 0.1272 0.061 Uiso 1 1 calc R
H20C H 1.1237 0.3255 0.0880 0.061 Uiso 1 1 calc R
C21 C 1.47857(19) 0.34106(12) 0.04697(9) 0.0420(5) Uani 1 1 d .
H21A H 1.5316 0.3461 0.0049 0.063 Uiso 1 1 calc R
H21B H 1.5132 0.3009 0.0704 0.063 Uiso 1 1 calc R
H21C H 1.4976 0.3799 0.0757 0.063 Uiso 1 1 calc R
C22 C 0.9593(2) 0.41052(8) -0.15901(8) 0.0298(4) Uani 1 1 d .
H22 H 0.9274 0.3632 -0.1540 0.036 Uiso 1 1 calc R
C23 C 0.8239(2) 0.45495(10) -0.14789(10) 0.0430(5) Uani 1 1 d .
H23A H 0.7926 0.4506 -0.1012 0.065 Uiso 1 1 calc R
H23B H 0.7424 0.4413 -0.1785 0.065 Uiso 1 1 calc R
H23C H 0.8500 0.5013 -0.1568 0.065 Uiso 1 1 calc R
C24 C 1.0134(3) 0.41986(10) -0.23069(9) 0.0471(5) Uani 1 1 d .
H24A H 1.0381 0.4667 -0.2379 0.071 Uiso 1 1 calc R
H24B H 0.9350 0.4064 -0.2630 0.071 Uiso 1 1 calc R
H24C H 1.1018 0.3925 -0.2372 0.071 Uiso 1 1 calc R
C30 C 0.96306(19) 0.05737(8) -0.17793(9) 0.0310(4) Uani 1 1 d .
H30 H 0.9214 0.1016 -0.1655 0.037 Uiso 1 1 calc R
C31 C 0.9764(2) 0.05486(9) -0.25483(9) 0.0415(5) Uani 1 1 d .
H31A H 1.0500 0.0875 -0.2689 0.062 Uiso 1 1 calc R
H31B H 0.8799 0.0652 -0.2762 0.062 Uiso 1 1 calc R
H31C H 1.0077 0.0103 -0.2683 0.062 Uiso 1 1 calc R
C32 C 0.8531(2) 0.00330(9) -0.15669(10) 0.0414(5) Uani 1 1 d .
H32A H 0.8864 -0.0400 -0.1730 0.062 Uiso 1 1 calc R
H32B H 0.7544 0.0132 -0.1760 0.062 Uiso 1 1 calc R
H32C H 0.8484 0.0023 -0.1075 0.062 Uiso 1 1 calc R
C33 C 1.55220(18) 0.14081(10) -0.01677(9) 0.0352(4) Uani 1 1 d .
H33A H 1.5881 0.0998 0.0046 0.053 Uiso 1 1 calc R
H33B H 1.5867 0.1791 0.0097 0.053 Uiso 1 1 calc R
H33C H 1.5905 0.1439 -0.0624 0.053 Uiso 1 1 calc R
C34 C 1.32242(18) 0.13360(9) 0.05045(8) 0.0315(4) Uani 1 1 d .
H34A H 1.2147 0.1405 0.0489 0.047 Uiso 1 1 calc R
H34B H 1.3693 0.1669 0.0800 0.047 Uiso 1 1 calc R
H34C H 1.3445 0.0891 0.0679 0.047 Uiso 1 1 calc R
C35 C 0.93819(18) 0.10093(8) -0.00993(8) 0.0259(3) Uani 1 1 d .
H35A H 0.8568 0.0821 -0.0375 0.039 Uiso 1 1 calc R
H35B H 0.9021 0.1118 0.0348 0.039 Uiso 1 1 calc R
H35C H 1.0189 0.0685 -0.0056 0.039 Uiso 1 1 calc R
C36 C 0.88112(17) 0.34096(8) 0.00203(8) 0.0253(3) Uani 1 1 d .
H36A H 0.9463 0.3770 0.0178 0.038 Uiso 1 1 calc R
H36B H 0.8319 0.3211 0.0405 0.038 Uiso 1 1 calc R
H36C H 0.8061 0.3587 -0.0297 0.038 Uiso 1 1 calc R
C37 C 1.48119(18) 0.27252(8) -0.20164(8) 0.0259(3) Uani 1 1 d .
C38 C 1.5134(2) 0.32599(9) -0.25477(8) 0.0318(4) Uani 1 1 d .
H38A H 1.4634 0.3678 -0.2423 0.038 Uiso 1 1 calc R
H38B H 1.6215 0.3346 -0.2549 0.038 Uiso 1 1 calc R
C39 C 1.4607(2) 0.30547(9) -0.32512(8) 0.0332(4) Uani 1 1 d .
H39A H 1.5190 0.2668 -0.3402 0.040 Uiso 1 1 calc R
H39B H 1.4764 0.3425 -0.3570 0.040 Uiso 1 1 calc R
C40 C 1.2964(2) 0.28738(8) -0.32499(8) 0.0306(4) Uani 1 1 d .
H40A H 1.2656 0.2707 -0.3701 0.037 Uiso 1 1 calc R
H40B H 1.2376 0.3278 -0.3158 0.037 Uiso 1 1 calc R
C41 C 1.26202(19) 0.23410(8) -0.27188(8) 0.0259(3) Uani 1 1 d .
C42 C 1.5067(2) 0.30350(9) -0.13203(8) 0.0332(4) Uani 1 1 d .
H42A H 1.4386 0.3409 -0.1266 0.050 Uiso 1 1 calc R
H42B H 1.6094 0.3193 -0.1276 0.050 Uiso 1 1 calc R
H42C H 1.4885 0.2701 -0.0973 0.050 Uiso 1 1 calc R
C43 C 1.5941(2) 0.21495(9) -0.20744(10) 0.0371(4) Uani 1 1 d .
H43A H 1.5636 0.1778 -0.1791 0.056 Uiso 1 1 calc R
H43B H 1.6927 0.2303 -0.1925 0.056 Uiso 1 1 calc R
H43C H 1.5974 0.2003 -0.2544 0.056 Uiso 1 1 calc R
C44 C 1.3112(2) 0.16502(8) -0.29777(9) 0.0345(4) Uani 1 1 d .
H44A H 1.4143 0.1674 -0.3121 0.052 Uiso 1 1 calc R
H44B H 1.2470 0.1518 -0.3360 0.052 Uiso 1 1 calc R
H44C H 1.3034 0.1323 -0.2616 0.052 Uiso 1 1 calc R
C45 C 1.09342(19) 0.23162(9) -0.26394(8) 0.0322(4) Uani 1 1 d .
H45A H 1.0689 0.1973 -0.2311 0.048 Uiso 1 1 calc R
H45B H 1.0453 0.2212 -0.3074 0.048 Uiso 1 1 calc R
H45C H 1.0583 0.2748 -0.2482 0.048 Uiso 1 1 calc R

loop_
_atom_site_aniso_label
_atom_site_aniso_U_11
_atom_site_aniso_U_22
_atom_site_aniso_U_33
_atom_site_aniso_U_23
_atom_site_aniso_U_13
_atom_site_aniso_U_12
Mg1 0.0194(2) 0.0157(2) 0.0183(2) 0.0002(2) 0.00298(19) -0.00082(19)
N1 0.0165(6) 0.0159(6) 0.0194(6) 0.0011(5) -0.0020(5) -0.0016(5)
N2 0.0152(6) 0.0162(6) 0.0198(6) -0.0009(5) 0.0004(5) -0.0011(5)
N3 0.0256(7) 0.0219(7) 0.0192(6) -0.0012(5) 0.0060(5) -0.0033(5)
C1 0.0143(7) 0.0209(7) 0.0220(7) 0.0018(6) -0.0034(5) -0.0045(6)
C2 0.0144(7) 0.0239(8) 0.0246(8) 0.0010(6) 0.0027(6) -0.0027(6)
C3 0.0141(7) 0.0229(8) 0.0192(7) -0.0001(6) -0.0025(5) 0.0004(6)
C4 0.0207(7) 0.0157(7) 0.0203(7) 0.0035(6) 0.0015(6) -0.0012(6)
C5 0.0218(7) 0.0200(8) 0.0229(7) 0.0044(6) 0.0016(6) 0.0004(6)
C6 0.0280(9) 0.0316(9) 0.0278(8) 0.0044(7) 0.0021(7) 0.0089(7)
C7 0.0469(11) 0.0254(9) 0.0289(9) 0.0003(7) 0.0036(8) 0.0141(8)
C8 0.0480(11) 0.0200(8) 0.0271(8) -0.0031(7) -0.0023(7) 0.0012(8)
C9 0.0305(8) 0.0179(7) 0.0237(8) 0.0028(6) -0.0020(6) -0.0031(6)
C10 0.0194(7) 0.0222(8) 0.0312(8) 0.0044(7) -0.0058(6) -0.0008(6)
C13 0.0201(7) 0.0173(7) 0.0237(8) -0.0038(6) 0.0069(6) -0.0010(6)
C14 0.0188(7) 0.0238(8) 0.0294(8) -0.0076(7) 0.0073(6) -0.0025(6)
C15 0.0256(9) 0.0285(9) 0.0493(11) -0.0153(8) 0.0078(8) -0.0084(7)
C16 0.0404(11) 0.0182(8) 0.0644(13) -0.0084(9) 0.0162(9) -0.0092(8)
C17 0.0442(11) 0.0183(8) 0.0480(11) 0.0032(8) 0.0136(9) 0.0017(8)
C18 0.0304(9) 0.0189(8) 0.0296(9) 0.0001(7) 0.0098(7) 0.0031(7)
C19 0.0191(8) 0.0320(9) 0.0298(8) -0.0071(7) -0.0040(6) -0.0029(7)
C20 0.0286(9) 0.0541(12) 0.0386(10) 0.0056(9) 0.0044(8) -0.0038(9)
C21 0.0223(9) 0.0716(14) 0.0319(9) -0.0015(10) -0.0030(7) -0.0042(9)
C22 0.0393(10) 0.0223(8) 0.0280(9) 0.0040(7) 0.0013(7) 0.0085(7)
C23 0.0443(11) 0.0399(11) 0.0446(11) 0.0020(9) -0.0029(9) 0.0167(9)
C24 0.0707(15) 0.0388(11) 0.0322(10) 0.0038(9) 0.0080(10) 0.0112(10)
C30 0.0340(9) 0.0215(8) 0.0366(9) -0.0003(7) -0.0117(7) -0.0066(7)
C31 0.0546(12) 0.0319(10) 0.0370(10) 0.0027(8) -0.0186(9) -0.0146(9)
C32 0.0414(11) 0.0347(10) 0.0477(11) -0.0027(9) -0.0065(9) -0.0136(9)
C33 0.0205(8) 0.0418(10) 0.0430(10) 0.0127(9) -0.0053(7) -0.0035(8)
C34 0.0253(8) 0.0371(10) 0.0318(9) -0.0055(8) -0.0047(7) -0.0017(7)
C35 0.0227(8) 0.0227(8) 0.0326(9) 0.0044(7) 0.0040(6) -0.0038(6)
C36 0.0213(8) 0.0244(8) 0.0307(8) -0.0026(7) 0.0066(6) 0.0008(6)
C37 0.0260(8) 0.0281(9) 0.0241(8) 0.0015(7) 0.0082(6) -0.0026(7)
C38 0.0358(10) 0.0274(9) 0.0329(9) 0.0020(7) 0.0125(7) -0.0068(7)
C39 0.0458(11) 0.0271(9) 0.0275(9) 0.0053(7) 0.0148(8) 0.0002(8)
C40 0.0439(10) 0.0268(9) 0.0215(8) 0.0010(7) 0.0056(7) 0.0022(8)
C41 0.0337(9) 0.0242(8) 0.0202(7) -0.0016(7) 0.0060(6) -0.0015(7)
C42 0.0314(9) 0.0395(10) 0.0288(9) -0.0007(8) 0.0044(7) -0.0095(8)
C43 0.0334(10) 0.0413(10) 0.0371(10) 0.0051(9) 0.0085(8) 0.0063(8)
C44 0.0493(11) 0.0257(9) 0.0290(9) -0.0057(7) 0.0071(8) -0.0022(8)
C45 0.0364(10) 0.0350(10) 0.0250(8) -0.0025(7) -0.0012(7) -0.0059(8)

loop_
_atom_type_symbol
_atom_type_description
_atom_type_scat_dispersion_real
_atom_type_scat_dispersion_imag
_atom_type_scat_source
Mg Mg 0.0486 0.0363 'International Tables Vol C Tables 4.2.6.8 and 6.1.1.4'
N N 0.0061 0.0033 'International Tables Vol C Tables 4.2.6.8 and 6.1.1.4'
C C 0.0033 0.0016 'International Tables Vol C Tables 4.2.6.8 and 6.1.1.4'
H H 0.0000 0.0000 'International Tables Vol C Tables 4.2.6.8 and 6.1.1.4'

loop_
_geom_angle_atom_site_label_1
_geom_angle_atom_site_label_2
_geom_angle_atom_site_label_3
_geom_angle
N3 Mg1 N2 134.97(6)
N3 Mg1 N1 131.18(6)
N2 Mg1 N1 93.85(5)
C1 N1 C4 119.26(12)
C1 N1 Mg1 123.09(10)
C4 N1 Mg1 117.20(9)
C3 N2 C13 118.42(12)
C3 N2 Mg1 122.19(10)
C13 N2 Mg1 119.38(9)
C37 N3 C41 117.75(12)
C37 N3 Mg1 127.16(10)
C41 N3 Mg1 115.06(10)
N1 C1 C2 123.64(13)
N1 C1 C35 120.86(13)
C2 C1 C35 115.48(13)
C3 C2 C1 129.90(13)
C3 C2 H2 115.0
C1 C2 H2 115.0
N2 C3 C2 124.45(13)
N2 C3 C36 119.68(13)
C2 C3 C36 115.87(13)
C9 C4 C5 120.87(14)
C9 C4 N1 121.96(13)
C5 C4 N1 117.06(13)
C6 C5 C4 118.37(14)
C6 C5 C10 120.87(14)
C4 C5 C10 120.74(13)
C7 C6 C5 121.12(16)
C7 C6 H6 119.4
C5 C6 H6 119.4
C8 C7 C6 120.06(15)
C8 C7 H7 120.0
C6 C7 H7 120.0
C7 C8 C9 121.36(16)
C7 C8 H8 119.3
C9 C8 H8 119.3
C8 C9 C4 118.22(15)
C8 C9 C30 118.53(15)
C4 C9 C30 123.25(14)
C5 C10 C33 113.91(14)
C5 C10 C34 111.98(13)
C33 C10 C34 109.66(13)
C5 C10 H10 107.0
C33 C10 H10 107.0
C34 C10 H10 107.0
C18 C13 C14 121.16(14)
C18 C13 N2 120.87(14)
C14 C13 N2 117.88(13)
C15 C14 C13 118.19(16)
C15 C14 C19 120.59(15)
C13 C14 C19 121.22(14)
C16 C15 C14 120.99(17)
C16 C15 H15 119.5
C14 C15 H15 119.5
C15 C16 C17 120.44(16)
C15 C16 H16 119.8
C17 C16 H16 119.8
C16 C17 C18 120.88(17)
C16 C17 H17 119.6
C18 C17 H17 119.6
C17 C18 C13 118.32(16)
C17 C18 C22 119.26(16)
C13 C18 C22 122.42(14)
C14 C19 C20 111.78(14)
C14 C19 C21 113.48(14)
C20 C19 C21 109.11(14)
C14 C19 H19 107.4
C20 C19 H19 107.4
C21 C19 H19 107.4
C19 C20 H20A 109.5
C19 C20 H20B 109.5
H20A C20 H20B 109.5
C19 C20 H20C 109.5
H20A C20 H20C 109.5
H20B C20 H20C 109.5
C19 C21 H21A 109.5
C19 C21 H21B 109.5
H21A C21 H21B 109.5
C19 C21 H21C 109.5
H21A C21 H21C 109.5
H21B C21 H21C 109.5
C18 C22 C24 110.90(16)
C18 C22 C23 112.11(14)
C24 C22 C23 109.69(15)
C18 C22 H22 108.0
C24 C22 H22 108.0
C23 C22 H22 108.0
C22 C23 H23A 109.5
C22 C23 H23B 109.5
H23A C23 H23B 109.5
C22 C23 H23C 109.5
H23A C23 H23C 109.5
H23B C23 H23C 109.5
C22 C24 H24A 109.5
C22 C24 H24B 109.5
H24A C24 H24B 109.5
C22 C24 H24C 109.5
H24A C24 H24C 109.5
H24B C24 H24C 109.5
C9 C30 C31 111.58(15)
C9 C30 C32 111.79(14)
C31 C30 C32 108.50(14)
C9 C30 H30 108.3
C31 C30 H30 108.3
C32 C30 H30 108.3
C30 C31 H31A 109.5
C30 C31 H31B 109.5
H31A C31 H31B 109.5
C30 C31 H31C 109.5
H31A C31 H31C 109.5
H31B C31 H31C 109.5
C30 C32 H32A 109.5
C30 C32 H32B 109.5
H32A C32 H32B 109.5
C30 C32 H32C 109.5
H32A C32 H32C 109.5
H32B C32 H32C 109.5
C10 C33 H33A 109.5
C10 C33 H33B 109.5
H33A C33 H33B 109.5
C10 C33 H33C 109.5
H33A C33 H33C 109.5
H33B C33 H33C 109.5
C10 C34 H34A 109.5
C10 C34 H34B 109.5
H34A C34 H34B 109.5
C10 C34 H34C 109.5
H34A C34 H34C 109.5
H34B C34 H34C 109.5
C1 C35 H35A 109.5
C1 C35 H35B 109.5
H35A C35 H35B 109.5
C1 C35 H35C 109.5
H35A C35 H35C 109.5
H35B C35 H35C 109.5
C3 C36 H36A 109.5
C3 C36 H36B 109.5
H36A C36 H36B 109.5
C3 C36 H36C 109.5
H36A C36 H36C 109.5
H36B C36 H36C 109.5
N3 C37 C42 106.52(12)
N3 C37 C38 111.06(13)
C42 C37 C38 107.97(14)
N3 C37 C43 114.53(14)
C42 C37 C43 106.79(14)
C38 C37 C43 109.63(13)
C39 C38 C37 112.35(14)
C39 C38 H38A 109.1
C37 C38 H38A 109.1
C39 C38 H38B 109.1
C37 C38 H38B 109.1
H38A C38 H38B 107.9
C38 C39 C40 110.05(13)
C38 C39 H39A 109.6
C40 C39 H39A 109.6
C38 C39 H39B 109.6
C40 C39 H39B 109.6
H39A C39 H39B 108.2
C39 C40 C41 112.31(14)
C39 C40 H40A 109.1
C41 C40 H40A 109.1
C39 C40 H40B 109.1
C41 C40 H40B 109.1
H40A C40 H40B 107.9
N3 C41 C45 106.15(12)
N3 C41 C40 111.41(13)
C45 C41 C40 108.09(14)
N3 C41 C44 114.18(14)
C45 C41 C44 107.30(14)
C40 C41 C44 109.41(13)
C37 C42 H42A 109.5
C37 C42 H42B 109.5
H42A C42 H42B 109.5
C37 C42 H42C 109.5
H42A C42 H42C 109.5
H42B C42 H42C 109.5
C37 C43 H43A 109.5
C37 C43 H43B 109.5
H43A C43 H43B 109.5
C37 C43 H43C 109.5
H43A C43 H43C 109.5
H43B C43 H43C 109.5
C41 C44 H44A 109.5
C41 C44 H44B 109.5
H44A C44 H44B 109.5
C41 C44 H44C 109.5
H44A C44 H44C 109.5
H44B C44 H44C 109.5
C41 C45 H45A 109.5
C41 C45 H45B 109.5
H45A C45 H45B 109.5
C41 C45 H45C 109.5
H45A C45 H45C 109.5
H45B C45 H45C 109.5

loop_
_geom_bond_atom_site_label_1
_geom_bond_atom_site_label_2
_geom_bond_distance
Mg1 N3 1.9417(13)
Mg1 N2 2.0273(13)
Mg1 N1 2.0451(13)
N1 C1 1.3291(19)
N1 C4 1.4418(18)
N2 C3 1.3357(18)
N2 C13 1.4406(18)
N3 C37 1.465(2)
N3 C41 1.468(2)
C1 C2 1.404(2)
C1 C35 1.513(2)
C2 C3 1.400(2)
C2 H2 0.9500
C3 C36 1.513(2)
C4 C9 1.404(2)
C4 C5 1.413(2)
C5 C6 1.392(2)
C5 C10 1.519(2)
C6 C7 1.380(2)
C6 H6 0.9500
C7 C8 1.378(3)
C7 H7 0.9500
C8 C9 1.395(2)
C8 H8 0.9500
C9 C30 1.524(2)
C10 C33 1.527(2)
C10 C34 1.528(2)
C10 H10 1.0000
C13 C18 1.400(2)
C13 C14 1.411(2)
C14 C15 1.395(2)
C14 C19 1.515(2)
C15 C16 1.378(3)
C15 H15 0.9500
C16 C17 1.378(3)
C16 H16 0.9500
C17 C18 1.400(2)
C17 H17 0.9500
C18 C22 1.518(2)
C19 C20 1.525(2)
C19 C21 1.530(2)
C19 H19 1.0000
C20 H20A 0.9800
C20 H20B 0.9800
C20 H20C 0.9800
C21 H21A 0.9800
C21 H21B 0.9800
C21 H21C 0.9800
C22 C24 1.530(2)
C22 C23 1.534(2)
C22 H22 1.0000
C23 H23A 0.9800
C23 H23B 0.9800
C23 H23C 0.9800
C24 H24A 0.9800
C24 H24B 0.9800
C24 H24C 0.9800
C30 C31 1.537(3)
C30 C32 1.539(2)
C30 H30 1.0000
C31 H31A 0.9800
C31 H31B 0.9800
C31 H31C 0.9800
C32 H32A 0.9800
C32 H32B 0.9800
C32 H32C 0.9800
C33 H33A 0.9800
C33 H33B 0.9800
C33 H33C 0.9800
C34 H34A 0.9800
C34 H34B 0.9800
C34 H34C 0.9800
C35 H35A 0.9800
C35 H35B 0.9800
C35 H35C 0.9800
C36 H36A 0.9800
C36 H36B 0.9800
C36 H36C 0.9800
C37 C42 1.529(2)
C37 C38 1.541(2)
C37 C43 1.549(2)
C38 C39 1.522(2)
C38 H38A 0.9900
C38 H38B 0.9900
C39 C40 1.525(2)
C39 H39A 0.9900
C39 H39B 0.9900
C40 C41 1.542(2)
C40 H40A 0.9900
C40 H40B 0.9900
C41 C45 1.533(2)
C41 C44 1.552(2)
C42 H42A 0.9800
C42 H42B 0.9800
C42 H42C 0.9800
C43 H43A 0.9800
C43 H43B 0.9800
C43 H43C 0.9800
C44 H44A 0.9800
C44 H44B 0.9800
C44 H44C 0.9800
C45 H45A 0.9800
C45 H45B 0.9800
C45 H45C 0.9800

loop_
_geom_torsion_atom_site_label_1
_geom_torsion_atom_site_label_2
_geom_torsion_atom_site_label_3
_geom_torsion_atom_site_label_4
_geom_torsion
N3 Mg1 N1 C1 -169.70(11)
N2 Mg1 N1 C1 10.56(12)
N3 Mg1 N1 C4 18.07(13)
N2 Mg1 N1 C4 -161.66(10)
N3 Mg1 N2 C3 163.64(11)
N1 Mg1 N2 C3 -16.64(12)
N3 Mg1 N2 C13 -17.10(14)
N1 Mg1 N2 C13 162.62(10)
N2 Mg1 N3 C37 71.12(15)
N1 Mg1 N3 C37 -108.51(13)
N2 Mg1 N3 C41 -110.71(11)
N1 Mg1 N3 C41 69.66(13)
C4 N1 C1 C2 173.10(13)
Mg1 N1 C1 C2 1.0(2)
C4 N1 C1 C35 -5.5(2)
Mg1 N1 C1 C35 -177.58(10)
N1 C1 C2 C3 -13.0(2)
C35 C1 C2 C3 165.71(15)
C13 N2 C3 C2 -167.43(13)
Mg1 N2 C3 C2 11.8(2)
C13 N2 C3 C36 12.4(2)
Mg1 N2 C3 C36 -168.35(10)
C1 C2 C3 N2 5.6(3)
C1 C2 C3 C36 -174.18(15)
C1 N1 C4 C9 81.37(18)
Mg1 N1 C4 C9 -106.09(14)
C1 N1 C4 C5 -102.47(16)
Mg1 N1 C4 C5 70.07(15)
C9 C4 C5 C6 -0.8(2)
N1 C4 C5 C6 -177.01(13)
C9 C4 C5 C10 -178.84(14)
N1 C4 C5 C10 5.0(2)
C4 C5 C6 C7 -0.1(2)
C10 C5 C6 C7 177.89(15)
C5 C6 C7 C8 0.7(3)
C6 C7 C8 C9 -0.3(3)
C7 C8 C9 C4 -0.7(2)
C7 C8 C9 C30 179.24(16)
C5 C4 C9 C8 1.2(2)
N1 C4 C9 C8 177.21(14)
C5 C4 C9 C30 -178.70(14)
N1 C4 C9 C30 -2.7(2)
C6 C5 C10 C33 28.5(2)
C4 C5 C10 C33 -153.50(14)
C6 C5 C10 C34 -96.64(17)
C4 C5 C10 C34 81.35(18)
C3 N2 C13 C18 -91.52(17)
Mg1 N2 C13 C18 89.20(15)
C3 N2 C13 C14 91.82(16)
Mg1 N2 C13 C14 -87.46(14)
C18 C13 C14 C15 -0.3(2)
N2 C13 C14 C15 176.35(13)
C18 C13 C14 C19 178.98(14)
N2 C13 C14 C19 -4.4(2)
C13 C14 C15 C16 -0.3(2)
C19 C14 C15 C16 -179.54(15)
C14 C15 C16 C17 0.6(3)
C15 C16 C17 C18 -0.3(3)
C16 C17 C18 C13 -0.2(3)
C16 C17 C18 C22 179.49(16)
C14 C13 C18 C17 0.5(2)
N2 C13 C18 C17 -176.02(14)
C14 C13 C18 C22 -179.16(14)
N2 C13 C18 C22 4.3(2)
C15 C14 C19 C20 87.85(18)
C13 C14 C19 C20 -91.41(18)
C15 C14 C19 C21 -36.1(2)
C13 C14 C19 C21 144.67(15)
C17 C18 C22 C24 63.8(2)
C13 C18 C22 C24 -116.55(17)
C17 C18 C22 C23 -59.2(2)
C13 C18 C22 C23 120.46(17)
C8 C9 C30 C31 -59.8(2)
C4 C9 C30 C31 120.09(17)
C8 C9 C30 C32 61.9(2)
C4 C9 C30 C32 -118.20(17)
C41 N3 C37 C42 166.77(13)
Mg1 N3 C37 C42 -15.10(18)
C41 N3 C37 C38 49.44(18)
Mg1 N3 C37 C38 -132.43(12)
C41 N3 C37 C43 -75.41(18)
Mg1 N3 C37 C43 102.72(15)
N3 C37 C38 C39 -51.48(18)
C42 C37 C38 C39 -167.92(15)
C43 C37 C38 C39 76.09(18)
C37 C38 C39 C40 54.98(19)
C38 C39 C40 C41 -54.32(19)
C37 N3 C41 C45 -166.44(13)
Mg1 N3 C41 C45 15.20(15)
C37 N3 C41 C40 -49.00(18)
Mg1 N3 C41 C40 132.64(12)
C37 N3 C41 C44 75.57(17)
Mg1 N3 C41 C44 -102.79(13)
C39 C40 C41 N3 50.35(18)
C39 C40 C41 C45 166.60(14)
C39 C40 C41 C44 -76.85(18)
